data_4120803
loop_
_publ_author_name
'Takahiro Shiba'
'Takuya Kurahashi'
'Seijiro Matsubara'

_publ_section_title
;
 Nickel-Catalyzed Decarbonylative Alkylidenation of Phthalimides with
 Trimethylsilyl-Substituted Alkynes
;
_journal_name_full 'Journal of the American Chemical Society'
_journal_page_first 13636
_journal_page_last 13639
_journal_paper_doi 10.1021/ja4068172
_journal_volume 135
_journal_year 2013
_chemical_formula_sum 'C23 H24 N2 O2 Si'
_chemical_formula_weight 388.53
_chemical_name_systematic
; 
 ? 
;
_space_group_IT_number 2
_symmetry_cell_setting triclinic
_symmetry_space_group_name_Hall '-P 1'
_symmetry_space_group_name_H-M 'P -1'
_atom_sites_solution_hydrogens geom
_atom_sites_solution_primary direct
_atom_sites_solution_secondary difmap
_audit_creation_method SHELXL-97
_cell_angle_alpha 106.617(8)
_cell_angle_beta 106.091(7)
_cell_angle_gamma 115.013(7)
_cell_formula_units_Z 2
_cell_length_a 10.906(5)
_cell_length_b 11.199(5)
_cell_length_c 11.312(5)
_cell_measurement_reflns_used 3404
_cell_measurement_temperature 298(2)
_cell_measurement_theta_max 27.05
_cell_measurement_theta_min 2.26
_cell_volume 1066.2(8)
_computing_cell_refinement 'Bruker SMART'
_computing_data_collection 'Bruker SMART'
_computing_data_reduction 'Bruker SAINT'
_computing_molecular_graphics 'Bruker SHELXTL'
_computing_publication_material 'Bruker SHELXTL'
_computing_structure_refinement 'SHELXL-97 (Sheldrick, 1997)'
_computing_structure_solution 'SHELXS-97 (Sheldrick, 1990)'
_diffrn_ambient_temperature 298(2)
_diffrn_measured_fraction_theta_full 0.954
_diffrn_measured_fraction_theta_max 0.954
_diffrn_measurement_device_type 'CCD area detector'
_diffrn_measurement_method 'phi and omega scans'
_diffrn_radiation_monochromator graphite
_diffrn_radiation_source 'fine-focus sealed tube'
_diffrn_radiation_type MoK\a
_diffrn_radiation_wavelength 0.71073
_diffrn_reflns_av_R_equivalents 0.0188
_diffrn_reflns_av_sigmaI/netI 0.0321
_diffrn_reflns_limit_h_max 10
_diffrn_reflns_limit_h_min -13
_diffrn_reflns_limit_k_max 14
_diffrn_reflns_limit_k_min -9
_diffrn_reflns_limit_l_max 14
_diffrn_reflns_limit_l_min -14
_diffrn_reflns_number 6593
_diffrn_reflns_theta_full 27.35
_diffrn_reflns_theta_max 27.35
_diffrn_reflns_theta_min 2.11
_exptl_absorpt_coefficient_mu 0.130
_exptl_absorpt_correction_T_max 0.9744
_exptl_absorpt_correction_T_min 0.9031
_exptl_absorpt_correction_type none
_exptl_crystal_colour colorless
_exptl_crystal_density_diffrn 1.210
_exptl_crystal_description plate
_exptl_crystal_F_000 412
_exptl_crystal_size_max 0.80
_exptl_crystal_size_mid 0.40
_exptl_crystal_size_min 0.20
_refine_diff_density_max 0.360
_refine_diff_density_min -0.311
_refine_diff_density_rms 0.106
_refine_ls_extinction_method none
_refine_ls_goodness_of_fit_ref 1.063
_refine_ls_hydrogen_treatment constr
_refine_ls_matrix_type full
_refine_ls_number_parameters 257
_refine_ls_number_reflns 4609
_refine_ls_number_restraints 0
_refine_ls_restrained_S_all 1.063
_refine_ls_R_factor_all 0.0612
_refine_ls_R_factor_gt 0.0547
_refine_ls_shift/su_max 0.000
_refine_ls_shift/su_mean 0.000
_refine_ls_structure_factor_coef Fsqd
_refine_ls_weighting_details 'calc w=1/[\s^2^(Fo^2^)+(0.0920P)^2^+0.1632P] where P=(Fo^2^+2Fc^2^)/3'
_refine_ls_weighting_scheme calc
_refine_ls_wR_factor_gt 0.1510
_refine_ls_wR_factor_ref 0.1578
_reflns_number_gt 3917
_reflns_number_total 4609
_reflns_threshold_expression >2sigma(I)
_cod_data_source_file ja4068172_3ann.cif
_cod_data_source_block 3an'
_cod_database_code 4120803

loop_
_symmetry_equiv_pos_as_xyz
'x, y, z'
'-x, -y, -z'

loop_
_atom_site_label
_atom_site_type_symbol
_atom_site_fract_x
_atom_site_fract_y
_atom_site_fract_z
_atom_site_U_iso_or_equiv
_atom_site_adp_type
_atom_site_occupancy
_atom_site_symmetry_multiplicity
_atom_site_calc_flag
_atom_site_refinement_flags
N1 N 1.16132(14) 0.54103(14) 0.33685(14) 0.0461(3) Uani 1 1 d .
N2 N 1.19871(15) 0.43559(15) 0.31474(14) 0.0502(3) Uani 1 1 d .
O1 O 0.34689(15) 0.27950(18) -0.18395(15) 0.0744(4) Uani 1 1 d .
O2 O 1.41161(13) 0.73921(14) 0.44167(14) 0.0621(3) Uani 1 1 d .
C1 C 0.87985(17) 0.37566(16) 0.20288(15) 0.0443(3) Uani 1 1 d .
C2 C 0.74080(17) 0.35441(16) 0.10134(16) 0.0451(3) Uani 1 1 d .
C3 C 1.01264(17) 0.50532(16) 0.25398(15) 0.0426(3) Uani 1 1 d .
C4 C 0.47953(18) 0.30412(18) -0.09558(19) 0.0533(4) Uani 1 1 d .
C5 C 1.27666(17) 0.68752(17) 0.38014(16) 0.0476(4) Uani 1 1 d .
C6 C 1.04205(18) 0.64634(16) 0.25130(16) 0.0454(3) Uani 1 1 d .
C7 C 0.70842(18) 0.30494(19) -0.03681(17) 0.0507(4) Uani 1 1 d .
H7 H 0.7749 0.2882 -0.0643 0.061 Uiso 1 1 calc R
C8 C 0.6384(2) 0.3781(2) 0.13882(18) 0.0553(4) Uani 1 1 d .
H8 H 0.6571 0.4104 0.2311 0.066 Uiso 1 1 calc R
C9 C 1.19751(18) 0.75494(17) 0.33239(17) 0.0474(4) Uani 1 1 d .
C10 C 0.5789(2) 0.2796(2) -0.13562(18) 0.0558(4) Uani 1 1 d .
H10 H 0.5593 0.2464 -0.2281 0.067 Uiso 1 1 calc R
C11 C 0.5107(2) 0.3549(2) 0.0427(2) 0.0578(4) Uani 1 1 d .
H11 H 0.4450 0.3733 0.0703 0.069 Uiso 1 1 calc R
C12 C 0.9456(2) 0.6859(2) 0.1923(2) 0.0583(4) Uani 1 1 d .
H12 H 0.8415 0.6162 0.1387 0.070 Uiso 1 1 calc R
C13 C 1.2594(2) 0.90095(19) 0.3559(2) 0.0616(5) Uani 1 1 d .
H13 H 1.3631 0.9717 0.4111 0.074 Uiso 1 1 calc R
C14 C 1.1849(3) 0.3530(2) 0.1914(2) 0.0689(5) Uani 1 1 d .
H14 H 1.1335 0.3436 0.1051 0.083 Uiso 1 1 calc R
C15 C 1.0080(3) 0.8314(2) 0.2149(2) 0.0721(6) Uani 1 1 d .
H15 H 0.9444 0.8589 0.1753 0.087 Uiso 1 1 calc R
C16 C 1.1634(3) 0.9379(2) 0.2954(2) 0.0738(6) Uani 1 1 d .
H16 H 1.2020 1.0347 0.3081 0.089 Uiso 1 1 calc R
C17 C 1.2894(2) 0.4274(2) 0.4187(2) 0.0682(5) Uani 1 1 d .
H17 H 1.3195 0.4775 0.5129 0.082 Uiso 1 1 calc R
C18 C 0.6405(3) 0.1338(3) 0.2305(3) 0.0905(8) Uani 1 1 d .
H18A H 0.5656 0.1001 0.1394 0.136 Uiso 1 1 calc R
H18B H 0.6426 0.2111 0.2974 0.136 Uiso 1 1 calc R
H18C H 0.6151 0.0523 0.2521 0.136 Uiso 1 1 calc R
C19 C 1.3275(2) 0.3345(2) 0.3618(3) 0.0829(7) Uani 1 1 d .
H19 H 1.3868 0.3070 0.4086 0.100 Uiso 1 1 calc R
C20 C 1.2616(3) 0.2871(2) 0.2196(3) 0.0869(8) Uani 1 1 d .
H20 H 1.2688 0.2211 0.1544 0.104 Uiso 1 1 calc R
C21 C 0.9606(3) 0.2481(3) 0.4084(3) 0.1010(9) Uani 1 1 d .
H21A H 0.9037 0.1823 0.4386 0.151 Uiso 1 1 calc R
H21B H 1.0048 0.3491 0.4737 0.151 Uiso 1 1 calc R
H21C H 1.0399 0.2338 0.4024 0.151 Uiso 1 1 calc R
C22 C 0.8168(3) 0.0614(2) 0.0932(3) 0.0920(8) Uani 1 1 d .
H22A H 0.9170 0.0857 0.1070 0.138 Uiso 1 1 calc R
H22B H 0.7633 0.0549 0.0060 0.138 Uiso 1 1 calc R
H22C H 0.7623 -0.0323 0.0926 0.138 Uiso 1 1 calc R
C23 C 0.3181(3) 0.2425(4) -0.3226(3) 0.1078(10) Uani 1 1 d .
H23A H 0.4015 0.3181 -0.3251 0.162 Uiso 1 1 calc R
H23B H 0.2261 0.2354 -0.3718 0.162 Uiso 1 1 calc R
H23C H 0.3071 0.1488 -0.3654 0.162 Uiso 1 1 calc R
Si1 Si 0.83188(5) 0.20760(5) 0.23525(5) 0.05456(18) Uani 1 1 d .

loop_
_atom_site_aniso_label
_atom_site_aniso_U_11
_atom_site_aniso_U_22
_atom_site_aniso_U_33
_atom_site_aniso_U_23
_atom_site_aniso_U_13
_atom_site_aniso_U_12
N1 0.0401(6) 0.0373(6) 0.0509(7) 0.0187(6) 0.0140(6) 0.0189(5)
N2 0.0488(7) 0.0433(7) 0.0571(8) 0.0236(6) 0.0207(6) 0.0260(6)
O1 0.0537(7) 0.0882(10) 0.0755(9) 0.0355(8) 0.0186(7) 0.0426(7)
O2 0.0405(6) 0.0533(7) 0.0715(8) 0.0264(6) 0.0148(6) 0.0180(5)
C1 0.0426(8) 0.0372(7) 0.0437(7) 0.0160(6) 0.0162(6) 0.0186(6)
C2 0.0401(7) 0.0358(7) 0.0490(8) 0.0178(6) 0.0168(6) 0.0162(6)
C3 0.0412(7) 0.0395(7) 0.0425(7) 0.0178(6) 0.0162(6) 0.0210(6)
C4 0.0410(8) 0.0479(9) 0.0615(10) 0.0247(8) 0.0167(7) 0.0216(7)
C5 0.0419(8) 0.0400(7) 0.0481(8) 0.0177(7) 0.0171(7) 0.0165(6)
C6 0.0447(8) 0.0371(7) 0.0483(8) 0.0189(6) 0.0200(7) 0.0191(6)
C7 0.0451(8) 0.0533(9) 0.0527(9) 0.0247(7) 0.0226(7) 0.0257(7)
C8 0.0555(9) 0.0536(9) 0.0518(9) 0.0203(8) 0.0252(8) 0.0281(8)
C9 0.0453(8) 0.0380(7) 0.0507(8) 0.0187(6) 0.0196(7) 0.0190(6)
C10 0.0523(9) 0.0600(10) 0.0500(9) 0.0258(8) 0.0201(7) 0.0286(8)
C11 0.0501(9) 0.0576(10) 0.0691(11) 0.0277(9) 0.0305(8) 0.0309(8)
C12 0.0518(9) 0.0473(9) 0.0695(11) 0.0274(8) 0.0195(8) 0.0271(8)
C13 0.0536(10) 0.0385(8) 0.0735(11) 0.0228(8) 0.0223(9) 0.0167(7)
C14 0.0767(13) 0.0572(11) 0.0722(12) 0.0249(9) 0.0396(11) 0.0358(10)
C15 0.0694(12) 0.0540(10) 0.0934(15) 0.0404(10) 0.0263(11) 0.0368(10)
C16 0.0744(13) 0.0412(9) 0.0961(15) 0.0343(10) 0.0307(12) 0.0276(9)
C17 0.0588(11) 0.0612(11) 0.0757(12) 0.0370(10) 0.0158(9) 0.0318(9)
C18 0.0690(13) 0.0758(14) 0.134(2) 0.0668(15) 0.0515(14) 0.0301(11)
C19 0.0567(11) 0.0573(11) 0.129(2) 0.0474(13) 0.0287(13) 0.0328(10)
C20 0.0856(16) 0.0567(12) 0.136(2) 0.0392(13) 0.0685(17) 0.0446(12)
C21 0.0835(16) 0.117(2) 0.0932(17) 0.0779(17) 0.0327(14) 0.0339(15)
C22 0.1101(19) 0.0473(11) 0.116(2) 0.0325(12) 0.0591(17) 0.0403(12)
C23 0.0925(18) 0.165(3) 0.0711(15) 0.0511(17) 0.0199(13) 0.088(2)
Si1 0.0506(3) 0.0417(3) 0.0631(3) 0.0276(2) 0.0223(2) 0.0190(2)

loop_
_atom_type_symbol
_atom_type_description
_atom_type_scat_dispersion_real
_atom_type_scat_dispersion_imag
_atom_type_scat_source
C C 0.0033 0.0016 'International Tables Vol C Tables 4.2.6.8 and 6.1.1.4'
H H 0.0000 0.0000 'International Tables Vol C Tables 4.2.6.8 and 6.1.1.4'
N N 0.0061 0.0033 'International Tables Vol C Tables 4.2.6.8 and 6.1.1.4'
O O 0.0106 0.0060 'International Tables Vol C Tables 4.2.6.8 and 6.1.1.4'
Si Si 0.0817 0.0704 'International Tables Vol C Tables 4.2.6.8 and 6.1.1.4'

loop_
_geom_angle_atom_site_label_1
_geom_angle_atom_site_label_2
_geom_angle_atom_site_label_3
_geom_angle
N2 N1 C5 117.17(13)
N2 N1 C3 121.75(12)
C5 N1 C3 112.62(13)
C14 N2 C17 109.45(17)
C14 N2 N1 124.72(15)
C17 N2 N1 123.85(15)
C4 O1 C23 117.52(17)
C3 C1 C2 116.71(14)
C3 C1 Si1 131.80(13)
C2 C1 Si1 111.49(10)
C7 C2 C8 117.63(16)
C7 C2 C1 119.32(14)
C8 C2 C1 123.02(15)
C1 C3 N1 126.04(14)
C1 C3 C6 130.09(14)
N1 C3 C6 103.66(12)
O1 C4 C10 124.73(17)
O1 C4 C11 115.54(16)
C10 C4 C11 119.72(16)
O2 C5 N1 124.53(15)
O2 C5 C9 130.21(15)
N1 C5 C9 105.25(13)
C12 C6 C9 118.92(15)
C12 C6 C3 132.14(15)
C9 C6 C3 108.82(14)
C2 C7 C10 121.57(16)
C2 C7 H7 119.2
C10 C7 H7 119.2
C11 C8 C2 121.49(16)
C11 C8 H8 119.3
C2 C8 H8 119.3
C13 C9 C6 122.50(16)
C13 C9 C5 128.16(16)
C6 C9 C5 109.32(14)
C4 C10 C7 119.57(16)
C4 C10 H10 120.2
C7 C10 H10 120.2
C8 C11 C4 120.01(16)
C8 C11 H11 120.0
C4 C11 H11 120.0
C15 C12 C6 118.39(17)
C15 C12 H12 120.8
C6 C12 H12 120.8
C16 C13 C9 117.96(17)
C16 C13 H13 121.0
C9 C13 H13 121.0
N2 C14 C20 106.2(2)
N2 C14 H14 126.9
C20 C14 H14 126.9
C12 C15 C16 121.85(19)
C12 C15 H15 119.1
C16 C15 H15 119.1
C13 C16 C15 120.37(18)
C13 C16 H16 119.8
C15 C16 H16 119.8
C19 C17 N2 108.3(2)
C19 C17 H17 125.9
N2 C17 H17 125.9
Si1 C18 H18A 109.5
Si1 C18 H18B 109.5
H18A C18 H18B 109.5
Si1 C18 H18C 109.5
H18A C18 H18C 109.5
H18B C18 H18C 109.5
C17 C19 C20 107.1(2)
C17 C19 H19 126.5
C20 C19 H19 126.5
C14 C20 C19 108.9(2)
C14 C20 H20 125.6
C19 C20 H20 125.6
Si1 C21 H21A 109.5
Si1 C21 H21B 109.5
H21A C21 H21B 109.5
Si1 C21 H21C 109.5
H21A C21 H21C 109.5
H21B C21 H21C 109.5
Si1 C22 H22A 109.5
Si1 C22 H22B 109.5
H22A C22 H22B 109.5
Si1 C22 H22C 109.5
H22A C22 H22C 109.5
H22B C22 H22C 109.5
O1 C23 H23A 109.5
O1 C23 H23B 109.5
H23A C23 H23B 109.5
O1 C23 H23C 109.5
H23A C23 H23C 109.5
H23B C23 H23C 109.5
C22 Si1 C21 111.89(15)
C22 Si1 C18 107.82(13)
C21 Si1 C18 104.98(13)
C22 Si1 C1 109.55(10)
C21 Si1 C1 115.07(10)
C18 Si1 C1 107.10(9)

loop_
_geom_bond_atom_site_label_1
_geom_bond_atom_site_label_2
_geom_bond_distance
N1 N2 1.3849(19)
N1 C5 1.403(2)
N1 C3 1.436(2)
N2 C14 1.361(2)
N2 C17 1.365(2)
O1 C4 1.368(2)
O1 C23 1.405(3)
O2 C5 1.211(2)
C1 C3 1.348(2)
C1 C2 1.500(2)
C1 Si1 1.9020(18)
C2 C7 1.381(2)
C2 C8 1.396(2)
C3 C6 1.484(2)
C4 C10 1.381(3)
C4 C11 1.385(3)
C5 C9 1.460(2)
C6 C12 1.386(2)
C6 C9 1.397(2)
C7 C10 1.389(2)
C7 H7 0.9300
C8 C11 1.372(3)
C8 H8 0.9300
C9 C13 1.385(2)
C10 H10 0.9300
C11 H11 0.9300
C12 C15 1.382(3)
C12 H12 0.9300
C13 C16 1.366(3)
C13 H13 0.9300
C14 C20 1.363(3)
C14 H14 0.9300
C15 C16 1.392(3)
C15 H15 0.9300
C16 H16 0.9300
C17 C19 1.342(3)
C17 H17 0.9300
C18 Si1 1.869(2)
C18 H18A 0.9600
C18 H18B 0.9600
C18 H18C 0.9600
C19 C20 1.391(4)
C19 H19 0.9300
C20 H20 0.9300
C21 Si1 1.855(3)
C21 H21A 0.9600
C21 H21B 0.9600
C21 H21C 0.9600
C22 Si1 1.847(2)
C22 H22A 0.9600
C22 H22B 0.9600
C22 H22C 0.9600
C23 H23A 0.9600
C23 H23B 0.9600
C23 H23C 0.9600
